data_4306638
loop_
_publ_author_name
'Lihua Liu'
'Lev N. Zakharov'
'James A. Golen'
'Arnold L. Rheingold'
'Tracy A. Hanna'

_publ_section_title
;
Synthesis and Characterization of Bismuth(III) and Antimony(III) Calixarene
Complexes
;
_journal_name_full 'Inorganic Chemistry'
_journal_page_first 11143
_journal_page_last 11153
_journal_paper_doi 10.1021/ic801445m
_journal_volume 47
_journal_year 2008
_chemical_formula_sum 'C56 H68 Bi2 Cl4 Li2 O8'
_chemical_formula_weight 1442.74
_chemical_name_systematic
; 
 ? 
;
_space_group_IT_number 14
_symmetry_cell_setting monoclinic
_symmetry_space_group_name_Hall '-P 2yn'
_symmetry_space_group_name_H-M 'P 1 21/n 1'
_atom_sites_solution_hydrogens geom
_atom_sites_solution_primary direct
_atom_sites_solution_secondary difmap
_audit_creation_method SHELXLTL
_cell_angle_alpha 90.00
_cell_angle_beta 110.594(2)
_cell_angle_gamma 90.00
_cell_formula_units_Z 2
_cell_length_a 11.2898(18)
_cell_length_b 17.171(3)
_cell_length_c 15.211(2)
_cell_measurement_reflns_used 5699
_cell_measurement_temperature 100(2)
_cell_measurement_theta_max 27.50
_cell_measurement_theta_min 2.26
_cell_volume 2760.3(7)
_computing_cell_refinement 'Bruker SMART'
_computing_data_collection 'Bruker SMART'
_computing_data_reduction 'Bruker SAINT'
_computing_molecular_graphics 'Bruker SHELXTL'
_computing_publication_material 'Bruker SHELXTL'
_computing_structure_refinement 'Bruker SHELXTL'
_computing_structure_solution 'Bruker SHELXTL'
_diffrn_ambient_temperature 100(2)
_diffrn_measured_fraction_theta_full 0.991
_diffrn_measured_fraction_theta_max 0.991
_diffrn_measurement_device_type 'CCD area detector Bruker Apex'
_diffrn_measurement_method 'phi and omega scans'
_diffrn_radiation_monochromator graphite
_diffrn_radiation_source 'fine-focus sealed tube'
_diffrn_radiation_type MoK\a
_diffrn_radiation_wavelength 0.71073
_diffrn_reflns_av_R_equivalents 0.0205
_diffrn_reflns_av_sigmaI/netI 0.0257
_diffrn_reflns_limit_h_max 14
_diffrn_reflns_limit_h_min -14
_diffrn_reflns_limit_k_max 15
_diffrn_reflns_limit_k_min -22
_diffrn_reflns_limit_l_max 19
_diffrn_reflns_limit_l_min -15
_diffrn_reflns_number 17135
_diffrn_reflns_theta_full 27.50
_diffrn_reflns_theta_max 27.50
_diffrn_reflns_theta_min 1.86
_exptl_absorpt_coefficient_mu 6.612
_exptl_absorpt_correction_T_max 1.000
_exptl_absorpt_correction_T_min 0.800
_exptl_absorpt_correction_type multi-scan
_exptl_absorpt_process_details SADABS
_exptl_crystal_colour Yellow
_exptl_crystal_density_diffrn 1.736
_exptl_crystal_density_meas 0
_exptl_crystal_density_method 'not measured'
_exptl_crystal_description Block
_exptl_crystal_F_000 1416
_exptl_crystal_size_max 0.30
_exptl_crystal_size_mid 0.21
_exptl_crystal_size_min 0.12
_refine_diff_density_max 1.749
_refine_diff_density_min -0.355
_refine_diff_density_rms 0.120
_refine_ls_extinction_method none
_refine_ls_goodness_of_fit_ref 1.051
_refine_ls_hydrogen_treatment constr
_refine_ls_matrix_type full
_refine_ls_number_parameters 325
_refine_ls_number_reflns 6288
_refine_ls_number_restraints 0
_refine_ls_restrained_S_all 1.051
_refine_ls_R_factor_all 0.0295
_refine_ls_R_factor_gt 0.0245
_refine_ls_shift/su_max 0.002
_refine_ls_shift/su_mean 0.000
_refine_ls_structure_factor_coef Fsqd
_refine_ls_weighting_details 'calc w=1/[\s^2^(Fo^2^)+(0.0370P)^2^+1.1731P] where P=(Fo^2^+2Fc^2^)/3'
_refine_ls_weighting_scheme calc
_refine_ls_wR_factor_gt 0.0607
_refine_ls_wR_factor_ref 0.0628
_reflns_number_gt 5550
_reflns_number_total 6288
_reflns_threshold_expression >2sigma(I)
_cod_data_source_file ic801445m_si_001_8.cif
_cod_data_source_block tcu57
_cod_depositor_comments
;
The following automatic conversions were performed:
'_symmetry_cell_setting' value 'Monoclinic' changed to 'monoclinic'
according to '/home/saulius/struct/CIF-dictionaries/cif_core.dic'
dictionary named 'cif_core.dic' version 2.4.1 from
2010-06-29.

'_exptl_absorpt_correction_type' value 'Multi-scan' changed
to 'multi-scan' according to
'/home/saulius/struct/CIF-dictionaries/cif_core.dic' dictionary named
'cif_core.dic' version 2.4.1 from 2010-06-29.

Automatic conversion script
Id: cif_fix_enum 1527 2010-12-29 10:47:43Z saulius 
;
_cod_database_code 4306638

loop_
_symmetry_equiv_pos_as_xyz
'x, y, z'
'-x+1/2, y+1/2, -z+1/2'
'-x, -y, -z'
'x-1/2, -y-1/2, z-1/2'

loop_
_atom_site_label
_atom_site_type_symbol
_atom_site_fract_x
_atom_site_fract_y
_atom_site_fract_z
_atom_site_U_iso_or_equiv
_atom_site_adp_type
_atom_site_occupancy
_atom_site_symmetry_multiplicity
_atom_site_calc_flag
_atom_site_refinement_flags
_atom_site_disorder_assembly
_atom_site_disorder_group
Bi1 Bi 0.587143(10) 0.101228(6) 0.538054(7) 0.01982(5) Uani 1 1 d . . .
Cl1 Cl 0.61105(8) 0.22713(5) 0.65911(6) 0.03264(18) Uani 1 1 d . . .
Cl2 Cl 0.60343(8) 0.19810(5) 0.41674(6) 0.03318(18) Uani 1 1 d . . .
O1 O 0.39561(19) 0.13517(12) 0.52145(14) 0.0219(4) Uani 1 1 d . . .
O2 O 0.51267(19) -0.02168(12) 0.58049(13) 0.0201(4) Uani 1 1 d . . .
O3 O 0.3480(2) 0.32335(14) 0.49637(17) 0.0370(6) Uani 1 1 d . . .
O4 O 0.3168(3) 0.25213(15) 0.67554(17) 0.0405(6) Uani 1 1 d . . .
Li1 Li 0.3939(6) 0.2357(3) 0.5801(4) 0.0319(13) Uani 1 1 d . . .
C1 C 0.2402(3) 0.07008(18) 0.3930(2) 0.0208(6) Uani 1 1 d . . .
C2 C 0.1454(3) 0.01302(18) 0.3640(2) 0.0244(6) Uani 1 1 d . . .
H2A H 0.1025 0.0052 0.2986 0.029 Uiso 1 1 calc R . .
C3 C 0.1118(3) -0.03226(19) 0.4267(2) 0.0268(7) Uani 1 1 d . . .
C4 C 0.1776(3) -0.02088(18) 0.5229(2) 0.0259(7) Uani 1 1 d . . .
H4A H 0.1568 -0.0521 0.5669 0.031 Uiso 1 1 calc R . .
C5 C 0.2720(3) 0.03457(18) 0.5555(2) 0.0223(6) Uani 1 1 d . . .
C6 C 0.3022(3) 0.08057(17) 0.4902(2) 0.0205(6) Uani 1 1 d . . .
C7 C 0.0128(3) -0.09569(19) 0.3942(3) 0.0336(8) Uani 1 1 d . . .
H7A H -0.0262 -0.1040 0.4424 0.040 Uiso 1 1 calc R . .
H7B H -0.0546 -0.0790 0.3355 0.040 Uiso 1 1 calc R . .
C8 C 0.0688(3) -0.1704(2) 0.3773(3) 0.0342(8) Uani 1 1 d . . .
H8A H 0.1311 -0.1946 0.4293 0.041 Uiso 1 1 calc R . .
C9 C 0.0379(4) -0.2046(2) 0.2956(3) 0.0512(11) Uani 1 1 d . . .
H9A H -0.0241 -0.1819 0.2421 0.061 Uiso 1 1 calc R . .
H9B H 0.0773 -0.2522 0.2897 0.061 Uiso 1 1 calc R . .
C10 C 0.3413(3) 0.04706(19) 0.6609(2) 0.0250(6) Uani 1 1 d . . .
H10A H 0.3731 0.1013 0.6697 0.030 Uiso 1 1 calc R . .
H10C H 0.2777 0.0430 0.6919 0.030 Uiso 1 1 calc R . .
C11 C 0.4507(3) -0.00555(18) 0.7136(2) 0.0245(6) Uani 1 1 d . . .
C12 C 0.4742(3) -0.0235(2) 0.8078(2) 0.0301(7) Uani 1 1 d . . .
H12A H 0.4182 -0.0039 0.8368 0.036 Uiso 1 1 calc R . .
C13 C 0.5761(3) -0.0690(2) 0.8607(2) 0.0323(7) Uani 1 1 d . . .
C14 C 0.6599(3) -0.09533(18) 0.8185(2) 0.0287(7) Uani 1 1 d . . .
H14A H 0.7322 -0.1243 0.8549 0.034 Uiso 1 1 calc R . .
C15 C 0.6409(3) -0.08039(18) 0.7246(2) 0.0239(6) Uani 1 1 d . . .
C16 C 0.5351(3) -0.03601(17) 0.6734(2) 0.0216(6) Uani 1 1 d . . .
C17 C 0.5946(4) -0.0913(2) 0.9610(3) 0.0417(9) Uani 1 1 d . . .
H17A H 0.5140 -0.0833 0.9718 0.050 Uiso 1 1 calc R . .
H17B H 0.6155 -0.1475 0.9696 0.050 Uiso 1 1 calc R . .
C18 C 0.6944(4) -0.0471(3) 1.0316(3) 0.0477(10) Uani 1 1 d . . .
H18A H 0.6875 0.0081 1.0301 0.057 Uiso 1 1 calc R . .
C19 C 0.7942(4) -0.0787(3) 1.0976(3) 0.0570(12) Uani 1 1 d . . .
H19A H 0.8042 -0.1337 1.1011 0.068 Uiso 1 1 calc R . .
H19B H 0.8553 -0.0463 1.1411 0.068 Uiso 1 1 calc R . .
C20 C 0.7252(3) -0.11836(19) 0.6781(2) 0.0260(7) Uani 1 1 d . . .
H20B H 0.6827 -0.1664 0.6464 0.031 Uiso 1 1 calc R . .
H20A H 0.8047 -0.1344 0.7282 0.031 Uiso 1 1 calc R . .
C21 C 0.4473(4) 0.3757(3) 0.4939(4) 0.0510(11) Uani 1 1 d . . .
H21A H 0.5136 0.3467 0.4789 0.061 Uiso 1 1 calc R . .
H21B H 0.4867 0.4016 0.5555 0.061 Uiso 1 1 calc R . .
C22 C 0.3869(4) 0.4345(2) 0.4195(3) 0.0453(10) Uani 1 1 d . . .
H22A H 0.4466 0.4531 0.3895 0.054 Uiso 1 1 calc R . .
H22B H 0.3552 0.4797 0.4452 0.054 Uiso 1 1 calc R . .
C23 C 0.2796(5) 0.3891(3) 0.3513(3) 0.0558(12) Uani 1 1 d . . .
H23A H 0.3084 0.3596 0.3066 0.067 Uiso 1 1 calc R . .
H23B H 0.2094 0.4240 0.3156 0.067 Uiso 1 1 calc R . .
C24 C 0.2388(4) 0.3345(2) 0.4134(3) 0.0451(9) Uani 1 1 d . . .
H24A H 0.1688 0.3576 0.4295 0.054 Uiso 1 1 calc R . .
H24B H 0.2100 0.2842 0.3811 0.054 Uiso 1 1 calc R . .
C25 C 0.3776(4) 0.2328(2) 0.7736(3) 0.0433(9) Uani 1 1 d . . .
H25A H 0.4572 0.2039 0.7838 0.052 Uiso 1 1 calc R . .
H25B H 0.3212 0.2005 0.7958 0.052 Uiso 1 1 calc R . .
C26 C 0.4046(5) 0.3102(2) 0.8249(3) 0.0538(11) Uani 1 1 d . . .
H26A H 0.3873 0.3073 0.8842 0.065 Uiso 1 1 calc R . .
H26B H 0.4938 0.3259 0.8392 0.065 Uiso 1 1 calc R . .
C27 C 0.3166(6) 0.3658(3) 0.7578(4) 0.0812(19) Uani 1 1 d . . .
H27A H 0.3648 0.4066 0.7389 0.097 Uiso 1 1 calc R . .
H27B H 0.2609 0.3911 0.7870 0.097 Uiso 1 1 calc R . .
C28 C 0.2400(4) 0.3186(2) 0.6744(3) 0.0487(10) Uani 1 1 d . . .
H28A H 0.1587 0.3026 0.6799 0.058 Uiso 1 1 calc R . .
H28B H 0.2225 0.3486 0.6156 0.058 Uiso 1 1 calc R . .

loop_
_atom_site_aniso_label
_atom_site_aniso_U_11
_atom_site_aniso_U_22
_atom_site_aniso_U_33
_atom_site_aniso_U_23
_atom_site_aniso_U_13
_atom_site_aniso_U_12
Bi1 0.02441(7) 0.01533(7) 0.01944(7) -0.00068(4) 0.00736(5) 0.00084(4)
Cl1 0.0333(4) 0.0270(4) 0.0319(4) -0.0107(3) 0.0044(3) -0.0006(3)
Cl2 0.0435(5) 0.0253(4) 0.0299(4) 0.0058(3) 0.0119(4) -0.0054(4)
O1 0.0265(11) 0.0154(10) 0.0232(11) -0.0035(8) 0.0079(9) 0.0005(9)
O2 0.0274(11) 0.0170(10) 0.0167(10) 0.0014(8) 0.0088(8) 0.0025(8)
O3 0.0369(13) 0.0282(13) 0.0398(14) 0.0047(11) 0.0059(11) 0.0010(11)
O4 0.0537(16) 0.0347(14) 0.0346(13) -0.0058(11) 0.0174(12) 0.0123(12)
Li1 0.044(3) 0.020(3) 0.031(3) -0.001(2) 0.012(3) 0.006(2)
C1 0.0202(14) 0.0202(14) 0.0204(14) -0.0004(12) 0.0053(12) 0.0073(12)
C2 0.0260(15) 0.0228(15) 0.0215(14) -0.0042(12) 0.0049(12) 0.0063(13)
C3 0.0238(15) 0.0235(16) 0.0345(17) -0.0061(13) 0.0119(14) 0.0042(13)
C4 0.0293(16) 0.0218(15) 0.0311(16) 0.0012(13) 0.0164(14) 0.0015(13)
C5 0.0257(15) 0.0202(15) 0.0229(15) -0.0030(12) 0.0109(13) 0.0040(12)
C6 0.0253(15) 0.0137(13) 0.0225(15) -0.0021(11) 0.0083(12) 0.0052(11)
C7 0.0271(17) 0.0327(19) 0.042(2) -0.0091(15) 0.0126(16) -0.0052(14)
C8 0.0300(17) 0.0285(18) 0.040(2) -0.0030(15) 0.0065(15) -0.0032(15)
C9 0.058(3) 0.037(2) 0.051(2) -0.0105(19) 0.009(2) 0.004(2)
C10 0.0333(17) 0.0229(15) 0.0216(15) -0.0024(12) 0.0131(13) 0.0014(13)
C11 0.0290(15) 0.0238(15) 0.0201(14) -0.0016(12) 0.0078(12) -0.0009(13)
C12 0.0360(18) 0.0333(18) 0.0244(16) 0.0000(14) 0.0149(14) 0.0022(15)
C13 0.0388(19) 0.0367(19) 0.0210(16) 0.0034(14) 0.0100(14) -0.0008(16)
C14 0.0323(18) 0.0272(17) 0.0243(17) 0.0041(13) 0.0071(14) 0.0017(13)
C15 0.0318(16) 0.0183(14) 0.0214(15) -0.0001(12) 0.0093(13) -0.0015(13)
C16 0.0308(16) 0.0166(14) 0.0184(14) 0.0006(11) 0.0099(12) -0.0021(12)
C17 0.045(2) 0.055(3) 0.0276(19) 0.0086(16) 0.0163(17) 0.0089(18)
C18 0.066(3) 0.053(3) 0.032(2) -0.0003(18) 0.027(2) 0.005(2)
C19 0.047(2) 0.089(4) 0.034(2) 0.011(2) 0.0133(19) 0.004(2)
C20 0.0335(17) 0.0219(15) 0.0223(15) 0.0044(12) 0.0092(13) 0.0060(13)
C21 0.045(2) 0.031(2) 0.071(3) 0.013(2) 0.013(2) -0.0002(19)
C22 0.057(3) 0.034(2) 0.050(2) 0.0051(19) 0.025(2) 0.0043(19)
C23 0.080(3) 0.045(3) 0.038(2) 0.0002(18) 0.015(2) -0.007(2)
C24 0.046(2) 0.038(2) 0.041(2) -0.0023(17) 0.0031(18) 0.0020(18)
C25 0.063(3) 0.035(2) 0.036(2) -0.0032(16) 0.0223(19) 0.0006(19)
C26 0.067(3) 0.045(2) 0.049(2) -0.017(2) 0.020(2) 0.001(2)
C27 0.099(4) 0.045(3) 0.072(4) -0.020(3) -0.005(3) 0.026(3)
C28 0.049(2) 0.047(2) 0.052(2) -0.0043(19) 0.020(2) 0.014(2)

loop_
_atom_type_symbol
_atom_type_description
_atom_type_scat_dispersion_real
_atom_type_scat_dispersion_imag
_atom_type_scat_source
C C 0.0033 0.0016 'International Tables Vol C Tables 4.2.6.8 and 6.1.1.4'
H H 0.0000 0.0000 'International Tables Vol C Tables 4.2.6.8 and 6.1.1.4'
O O 0.0106 0.0060 'International Tables Vol C Tables 4.2.6.8 and 6.1.1.4'
Cl Cl 0.1484 0.1585 'International Tables Vol C Tables 4.2.6.8 and 6.1.1.4'
Bi Bi -4.1077 10.2566 'International Tables Vol C Tables 4.2.6.8 and 6.1.1.4'
Li Li -0.0003 0.0001 'International Tables Vol C Tables 4.2.6.8 and 6.1.1.4'

loop_
_geom_angle_atom_site_label_1
_geom_angle_atom_site_label_2
_geom_angle_atom_site_label_3
_geom_angle
_geom_angle_site_symmetry_1
_geom_angle_site_symmetry_3
_geom_angle_publ_flag
O1 Bi1 O2 82.56(7) . 3_656 ?
O1 Bi1 O2 80.85(7) . . ?
O2 Bi1 O2 63.93(8) 3_656 . ?
O1 Bi1 Cl2 93.64(6) . . ?
O2 Bi1 Cl2 87.64(5) 3_656 . ?
O2 Bi1 Cl2 151.45(5) . . ?
O1 Bi1 Cl1 74.31(5) . . ?
O2 Bi1 Cl1 156.00(5) 3_656 . ?
O2 Bi1 Cl1 117.24(5) . . ?
Cl2 Bi1 Cl1 87.54(3) . . ?
O1 Bi1 Li1 32.49(11) . . ?
O2 Bi1 Li1 113.27(11) 3_656 . ?
O2 Bi1 Li1 103.58(11) . . ?
Cl2 Bi1 Li1 84.65(10) . . ?
Cl1 Bi1 Li1 42.83(10) . . ?
Li1 Cl1 Bi1 82.45(14) . . ?
C6 O1 Li1 129.6(3) . . ?
C6 O1 Bi1 118.23(17) . . ?
Li1 O1 Bi1 110.8(2) . . ?
C16 O2 Bi1 125.69(17) . 3_656 ?
C16 O2 Bi1 118.24(17) . . ?
Bi1 O2 Bi1 116.07(8) 3_656 . ?
C24 O3 C21 109.1(3) . . ?
C24 O3 Li1 129.5(3) . . ?
C21 O3 Li1 118.2(3) . . ?
C28 O4 C25 105.2(3) . . ?
C28 O4 Li1 122.1(3) . . ?
C25 O4 Li1 124.0(3) . . ?
O3 Li1 O1 115.7(3) . . ?
O3 Li1 O4 107.0(3) . . ?
O1 Li1 O4 123.1(3) . . ?
O3 Li1 Cl1 112.5(3) . . ?
O1 Li1 Cl1 90.1(2) . . ?
O4 Li1 Cl1 106.8(3) . . ?
O3 Li1 Bi1 116.7(3) . . ?
O1 Li1 Bi1 36.70(12) . . ?
O4 Li1 Bi1 136.2(3) . . ?
Cl1 Li1 Bi1 54.72(12) . . ?
C2 C1 C6 117.6(3) . . ?
C2 C1 C20 121.0(3) . 3_656 ?
C6 C1 C20 121.4(3) . 3_656 ?
C3 C2 C1 122.6(3) . . ?
C3 C2 H2A 118.7 . . ?
C1 C2 H2A 118.7 . . ?
C2 C3 C4 117.9(3) . . ?
C2 C3 C7 121.9(3) . . ?
C4 C3 C7 120.1(3) . . ?
C5 C4 C3 121.9(3) . . ?
C5 C4 H4A 119.0 . . ?
C3 C4 H4A 119.0 . . ?
C4 C5 C6 118.8(3) . . ?
C4 C5 C10 121.1(3) . . ?
C6 C5 C10 120.1(3) . . ?
O1 C6 C5 119.4(3) . . ?
O1 C6 C1 119.4(3) . . ?
C5 C6 C1 121.2(3) . . ?
C8 C7 C3 111.5(3) . . ?
C8 C7 H7A 109.3 . . ?
C3 C7 H7A 109.3 . . ?
C8 C7 H7B 109.3 . . ?
C3 C7 H7B 109.3 . . ?
H7A C7 H7B 108.0 . . ?
C9 C8 C7 124.3(4) . . ?
C9 C8 H8A 117.9 . . ?
C7 C8 H8A 117.9 . . ?
C8 C9 H9A 120.0 . . ?
C8 C9 H9B 120.0 . . ?
H9A C9 H9B 120.0 . . ?
C11 C10 C5 119.5(3) . . ?
C11 C10 H10A 107.5 . . ?
C5 C10 H10A 107.5 . . ?
C11 C10 H10C 107.5 . . ?
C5 C10 H10C 107.5 . . ?
H10A C10 H10C 107.0 . . ?
C12 C11 C16 116.9(3) . . ?
C12 C11 C10 120.0(3) . . ?
C16 C11 C10 123.0(3) . . ?
C13 C12 C11 122.5(3) . . ?
C13 C12 H12A 118.7 . . ?
C11 C12 H12A 118.7 . . ?
C12 C13 C14 118.3(3) . . ?
C12 C13 C17 121.3(3) . . ?
C14 C13 C17 120.4(3) . . ?
C15 C14 C13 121.9(3) . . ?
C15 C14 H14A 119.0 . . ?
C13 C14 H14A 119.0 . . ?
C14 C15 C16 117.7(3) . . ?
C14 C15 C20 120.2(3) . . ?
C16 C15 C20 121.8(3) . . ?
O2 C16 C15 119.0(3) . . ?
O2 C16 C11 118.5(3) . . ?
C15 C16 C11 122.5(3) . . ?
C18 C17 C13 113.9(3) . . ?
C18 C17 H17A 108.8 . . ?
C13 C17 H17A 108.8 . . ?
C18 C17 H17B 108.8 . . ?
C13 C17 H17B 108.8 . . ?
H17A C17 H17B 107.7 . . ?
C19 C18 C17 124.7(4) . . ?
C19 C18 H18A 117.7 . . ?
C17 C18 H18A 117.7 . . ?
C18 C19 H19A 120.0 . . ?
C18 C19 H19B 120.0 . . ?
H19A C19 H19B 120.0 . . ?
C15 C20 C1 117.2(3) . 3_656 ?
C15 C20 H20B 108.0 . . ?
C1 C20 H20B 108.0 3_656 . ?
C15 C20 H20A 108.0 . . ?
C1 C20 H20A 108.0 3_656 . ?
H20B C20 H20A 107.2 . . ?
O3 C21 C22 106.8(4) . . ?
O3 C21 H21A 110.4 . . ?
C22 C21 H21A 110.4 . . ?
O3 C21 H21B 110.4 . . ?
C22 C21 H21B 110.4 . . ?
H21A C21 H21B 108.6 . . ?
C21 C22 C23 102.3(4) . . ?
C21 C22 H22A 111.3 . . ?
C23 C22 H22A 111.3 . . ?
C21 C22 H22B 111.3 . . ?
C23 C22 H22B 111.3 . . ?
H22A C22 H22B 109.2 . . ?
C22 C23 C24 103.8(4) . . ?
C22 C23 H23A 111.0 . . ?
C24 C23 H23A 111.0 . . ?
C22 C23 H23B 111.0 . . ?
C24 C23 H23B 111.0 . . ?
H23A C23 H23B 109.0 . . ?
O3 C24 C23 106.1(3) . . ?
O3 C24 H24A 110.5 . . ?
C23 C24 H24A 110.5 . . ?
O3 C24 H24B 110.5 . . ?
C23 C24 H24B 110.5 . . ?
H24A C24 H24B 108.7 . . ?
O4 C25 C26 105.5(3) . . ?
O4 C25 H25A 110.6 . . ?
C26 C25 H25A 110.6 . . ?
O4 C25 H25B 110.6 . . ?
C26 C25 H25B 110.6 . . ?
H25A C25 H25B 108.8 . . ?
C27 C26 C25 104.1(4) . . ?
C27 C26 H26A 110.9 . . ?
C25 C26 H26A 110.9 . . ?
C27 C26 H26B 110.9 . . ?
C25 C26 H26B 110.9 . . ?
H26A C26 H26B 109.0 . . ?
C26 C27 C28 106.3(4) . . ?
C26 C27 H27A 110.5 . . ?
C28 C27 H27A 110.5 . . ?
C26 C27 H27B 110.5 . . ?
C28 C27 H27B 110.5 . . ?
H27A C27 H27B 108.7 . . ?
O4 C28 C27 104.8(3) . . ?
O4 C28 H28A 110.8 . . ?
C27 C28 H28A 110.8 . . ?
O4 C28 H28B 110.8 . . ?
C27 C28 H28B 110.8 . . ?
H28A C28 H28B 108.9 . . ?

loop_
_geom_bond_atom_site_label_1
_geom_bond_atom_site_label_2
_geom_bond_distance
_geom_bond_site_symmetry_2
_geom_bond_publ_flag
Bi1 O1 2.167(2) . ?
Bi1 O2 2.227(2) 3_656 ?
Bi1 O2 2.441(2) . ?
Bi1 Cl2 2.5386(8) . ?
Bi1 Cl1 2.7907(8) . ?
Bi1 Li1 3.389(6) . ?
Cl1 Li1 2.324(6) . ?
O1 C6 1.366(4) . ?
O1 Li1 1.947(6) . ?
O2 C16 1.367(3) . ?
O2 Bi1 2.227(2) 3_656 ?
O3 C24 1.434(4) . ?
O3 C21 1.448(5) . ?
O3 Li1 1.921(6) . ?
O4 C28 1.429(4) . ?
O4 C25 1.444(4) . ?
O4 Li1 1.957(6) . ?
C1 C2 1.403(4) . ?
C1 C6 1.406(4) . ?
C1 C20 1.519(4) 3_656 ?
C2 C3 1.384(4) . ?
C2 H2A 0.9500 . ?
C3 C4 1.402(5) . ?
C3 C7 1.513(4) . ?
C4 C5 1.385(4) . ?
C4 H4A 0.9500 . ?
C5 C6 1.402(4) . ?
C5 C10 1.532(4) . ?
C7 C8 1.492(5) . ?
C7 H7A 0.9900 . ?
C7 H7B 0.9900 . ?
C8 C9 1.305(5) . ?
C8 H8A 0.9500 . ?
C9 H9A 0.9500 . ?
C9 H9B 0.9500 . ?
C10 C11 1.513(4) . ?
C10 H10A 0.9900 . ?
C10 H10C 0.9900 . ?
C11 C12 1.397(4) . ?
C11 C16 1.402(4) . ?
C12 C13 1.389(5) . ?
C12 H12A 0.9500 . ?
C13 C14 1.393(5) . ?
C13 C17 1.514(5) . ?
C14 C15 1.392(5) . ?
C14 H14A 0.9500 . ?
C15 C16 1.400(4) . ?
C15 C20 1.518(4) . ?
C17 C18 1.465(6) . ?
C17 H17A 0.9900 . ?
C17 H17B 0.9900 . ?
C18 C19 1.333(6) . ?
C18 H18A 0.9500 . ?
C19 H19A 0.9500 . ?
C19 H19B 0.9500 . ?
C20 C1 1.519(4) 3_656 ?
C20 H20B 0.9900 . ?
C20 H20A 0.9900 . ?
C21 C22 1.491(6) . ?
C21 H21A 0.9900 . ?
C21 H21B 0.9900 . ?
C22 C23 1.506(6) . ?
C22 H22A 0.9900 . ?
C22 H22B 0.9900 . ?
C23 C24 1.511(6) . ?
C23 H23A 0.9900 . ?
C23 H23B 0.9900 . ?
C24 H24A 0.9900 . ?
C24 H24B 0.9900 . ?
C25 C26 1.516(5) . ?
C25 H25A 0.9900 . ?
C25 H25B 0.9900 . ?
C26 C27 1.492(6) . ?
C26 H26A 0.9900 . ?
C26 H26B 0.9900 . ?
C27 C28 1.497(6) . ?
C27 H27A 0.9900 . ?
C27 H27B 0.9900 . ?
C28 H28A 0.9900 . ?
C28 H28B 0.9900 . ?
